data_4065779
loop_
_publ_author_name
'Chen, Jiangxi'
'He, Guomei'
'Sung, Herman Ho-Yung'
'Williams, Ian Duncan'
'Lin, Zhenyang'
'Jia, Guochen'

_publ_section_title
;
 Rhenium Carbyne and \h2-Vinyl Complexes from One-Pot Reactions of
 ReH5(PMe2Ph)3with Terminal Alkynes
;
_journal_issue 12
_journal_name_full Organometallics
_journal_page_first 2693
_journal_paper_doi 10.1021/om100122a
_journal_volume 29
_journal_year 2010
_chemical_formula_sum 'C40 H45 Cl5 P3 Re'
_chemical_formula_weight 982.12
_chemical_name_systematic
; 
 ? 
;
_space_group_IT_number 14
_symmetry_cell_setting monoclinic
_symmetry_space_group_name_Hall '-P 2ybc'
_symmetry_space_group_name_H-M 'P 1 21/c 1'
_atom_sites_solution_hydrogens geom
_atom_sites_solution_primary direct
_atom_sites_solution_secondary difmap
_audit_creation_method SHELXL-97
_cell_angle_alpha 90.00
_cell_angle_beta 94.468(2)
_cell_angle_gamma 90.00
_cell_formula_units_Z 4
_cell_length_a 10.1416(4)
_cell_length_b 19.4068(8)
_cell_length_c 20.9570(8)
_cell_measurement_reflns_used 5059
_cell_measurement_temperature 100(2)
_cell_measurement_theta_max 28.30
_cell_measurement_theta_min 2.21
_cell_volume 4112.1(3)
_computing_structure_refinement 'SHELXL-97 (Sheldrick, 1997)'
_computing_structure_solution 'SHELXS-97 (Sheldrick, 1990)'
_diffrn_ambient_temperature 100(2)
_diffrn_measured_fraction_theta_full 0.988
_diffrn_measured_fraction_theta_max 0.985
_diffrn_radiation_monochromator graphite
_diffrn_radiation_source 'fine-focus sealed tube'
_diffrn_radiation_type MoK\a
_diffrn_radiation_wavelength 0.71073
_diffrn_reflns_av_R_equivalents 0.0264
_diffrn_reflns_av_sigmaI/netI 0.0319
_diffrn_reflns_limit_h_max 12
_diffrn_reflns_limit_h_min -12
_diffrn_reflns_limit_k_max 23
_diffrn_reflns_limit_k_min -16
_diffrn_reflns_limit_l_max 25
_diffrn_reflns_limit_l_min -25
_diffrn_reflns_number 22835
_diffrn_reflns_theta_full 25.00
_diffrn_reflns_theta_max 26.00
_diffrn_reflns_theta_min 1.43
_exptl_absorpt_coefficient_mu 3.425
_exptl_absorpt_correction_T_max 1.00
_exptl_absorpt_correction_T_min 0.80
_exptl_absorpt_correction_type multi-scan
_exptl_absorpt_process_details SADABS
_exptl_crystal_colour blue
_exptl_crystal_density_diffrn 1.586
_exptl_crystal_density_method 'not measured'
_exptl_crystal_description bar
_exptl_crystal_F_000 1960
_exptl_crystal_size_max 0.22
_exptl_crystal_size_mid 0.09
_exptl_crystal_size_min 0.07
_refine_diff_density_max 0.972
_refine_diff_density_min -0.357
_refine_diff_density_rms 0.088
_refine_ls_extinction_method none
_refine_ls_goodness_of_fit_ref 1.009
_refine_ls_hydrogen_treatment constr
_refine_ls_matrix_type full
_refine_ls_number_parameters 442
_refine_ls_number_reflns 7955
_refine_ls_number_restraints 0
_refine_ls_restrained_S_all 1.009
_refine_ls_R_factor_all 0.0294
_refine_ls_R_factor_gt 0.0223
_refine_ls_shift/su_max 0.003
_refine_ls_shift/su_mean 0.000
_refine_ls_structure_factor_coef Fsqd
_refine_ls_weighting_details 'calc w=1/[\s^2^(Fo^2^)+(0.0250P)^2^+0.0000P] where P=(Fo^2^+2Fc^2^)/3'
_refine_ls_weighting_scheme calc
_refine_ls_wR_factor_gt 0.0478
_refine_ls_wR_factor_ref 0.0493
_reflns_number_gt 6853
_reflns_number_total 7955
_reflns_threshold_expression >2sigma(I)
_cod_data_source_file om100122a_si_002.cif
_cod_data_source_block he25-complex8
_cod_depositor_comments
;
The following automatic conversions were performed:

'_symmetry_cell_setting' value 'Monoclinic' changed to 'monoclinic'
according to /home/saulius/struct/CIF-dictionaries/cif_core.dic
dictionary named 'cif_core.dic' version 2.4.1 from 2010-06-29.

Automatic conversion script
Id: cif_fix_values 1715 2011-07-08 13:25:40Z adriana 
;
_cod_original_sg_symbol_H-M P2(1)/c
_cod_database_code 4065779

loop_
_symmetry_equiv_pos_as_xyz
'x, y, z'
'-x, y+1/2, -z+1/2'
'-x, -y, -z'
'x, -y-1/2, z-1/2'

loop_
_atom_site_label
_atom_site_type_symbol
_atom_site_fract_x
_atom_site_fract_y
_atom_site_fract_z
_atom_site_U_iso_or_equiv
_atom_site_adp_type
_atom_site_occupancy
_atom_site_symmetry_multiplicity
_atom_site_calc_flag
_atom_site_refinement_flags
Re1 Re 0.290808(10) 0.275191(5) 0.457087(4) 0.01130(4) Uani 1 1 d .
Cl1 Cl 0.48136(7) 0.29371(4) 0.54137(3) 0.02039(15) Uani 1 1 d .
Cl2 Cl 0.17993(6) 0.22671(3) 0.54670(3) 0.01770(14) Uani 1 1 d .
P1 P 0.19022(7) 0.38164(4) 0.49081(3) 0.01561(15) Uani 1 1 d .
P2 P 0.45068(7) 0.32593(4) 0.39419(3) 0.01376(14) Uani 1 1 d .
P3 P 0.36495(7) 0.15680(4) 0.44171(3) 0.01552(15) Uani 1 1 d .
C1 C 0.1708(3) 0.27056(13) 0.39135(12) 0.0135(5) Uani 1 1 d .
C2 C 0.0832(3) 0.27258(13) 0.33464(12) 0.0143(5) Uani 1 1 d .
H2A H 0.0992 0.3076 0.3046 0.017 Uiso 1 1 calc R
C3 C -0.0204(3) 0.23001(14) 0.31894(12) 0.0142(5) Uani 1 1 d .
C11 C 0.1769(3) 0.45658(13) 0.43766(12) 0.0152(6) Uani 1 1 d .
C12 C 0.0859(3) 0.45690(14) 0.38460(12) 0.0196(6) Uani 1 1 d .
H12A H 0.0297 0.4182 0.3765 0.024 Uiso 1 1 calc R
C13 C 0.0757(3) 0.51234(15) 0.34352(13) 0.0226(6) Uani 1 1 d .
H13A H 0.0112 0.5121 0.3081 0.027 Uiso 1 1 calc R
C14 C 0.1594(3) 0.56859(14) 0.35366(13) 0.0213(6) Uani 1 1 d .
H14A H 0.1538 0.6063 0.3247 0.026 Uiso 1 1 calc R
C15 C 0.2507(3) 0.56937(14) 0.40601(13) 0.0207(6) Uani 1 1 d .
H15A H 0.3077 0.6079 0.4134 0.025 Uiso 1 1 calc R
C16 C 0.2593(3) 0.51391(14) 0.44780(12) 0.0188(6) Uani 1 1 d .
H16A H 0.3222 0.5149 0.4839 0.023 Uiso 1 1 calc R
C17 C 0.0168(3) 0.37189(16) 0.50620(14) 0.0260(7) Uani 1 1 d .
H17A H -0.0180 0.4163 0.5196 0.039 Uiso 1 1 calc R
H17B H 0.0089 0.3378 0.5402 0.039 Uiso 1 1 calc R
H17C H -0.0338 0.3563 0.4671 0.039 Uiso 1 1 calc R
C18 C 0.2609(3) 0.41618(16) 0.56666(13) 0.0289(7) Uani 1 1 d .
H18A H 0.2148 0.4588 0.5765 0.043 Uiso 1 1 calc R
H18B H 0.3550 0.4259 0.5636 0.043 Uiso 1 1 calc R
H18C H 0.2509 0.3824 0.6007 0.043 Uiso 1 1 calc R
C21 C 0.3948(3) 0.34263(13) 0.31080(12) 0.0148(6) Uani 1 1 d .
C22 C 0.4030(3) 0.29198(14) 0.26373(13) 0.0184(6) Uani 1 1 d .
H22A H 0.4454 0.2494 0.2744 0.022 Uiso 1 1 calc R
C23 C 0.3502(3) 0.30320(16) 0.20202(13) 0.0216(6) Uani 1 1 d .
H23A H 0.3576 0.2688 0.1703 0.026 Uiso 1 1 calc R
C24 C 0.2862(3) 0.36491(15) 0.18618(13) 0.0226(6) Uani 1 1 d .
H24A H 0.2483 0.3724 0.1439 0.027 Uiso 1 1 calc R
C25 C 0.2779(3) 0.41528(16) 0.23224(13) 0.0248(7) Uani 1 1 d .
H25A H 0.2344 0.4576 0.2215 0.030 Uiso 1 1 calc R
C26 C 0.3327(3) 0.40444(14) 0.29409(12) 0.0199(6) Uani 1 1 d .
H26A H 0.3277 0.4397 0.3253 0.024 Uiso 1 1 calc R
C27 C 0.5206(3) 0.40843(14) 0.42096(13) 0.0188(6) Uani 1 1 d .
H27A H 0.5847 0.4238 0.3913 0.028 Uiso 1 1 calc R
H27B H 0.5651 0.4033 0.4639 0.028 Uiso 1 1 calc R
H27C H 0.4497 0.4426 0.4221 0.028 Uiso 1 1 calc R
C28 C 0.6052(3) 0.27907(14) 0.38983(13) 0.0192(6) Uani 1 1 d .
H28A H 0.6631 0.3046 0.3629 0.029 Uiso 1 1 calc R
H28B H 0.5867 0.2334 0.3713 0.029 Uiso 1 1 calc R
H28C H 0.6489 0.2740 0.4329 0.029 Uiso 1 1 calc R
C31 C 0.3981(3) 0.12971(13) 0.36113(12) 0.0168(6) Uani 1 1 d .
C32 C 0.2932(3) 0.12959(14) 0.31358(13) 0.0197(6) Uani 1 1 d .
H32A H 0.2075 0.1427 0.3243 0.024 Uiso 1 1 calc R
C33 C 0.3119(3) 0.11071(15) 0.25104(13) 0.0245(7) Uani 1 1 d .
H33A H 0.2394 0.1107 0.2195 0.029 Uiso 1 1 calc R
C34 C 0.4364(3) 0.09202(15) 0.23490(14) 0.0261(7) Uani 1 1 d .
H34A H 0.4502 0.0801 0.1920 0.031 Uiso 1 1 calc R
C35 C 0.5409(3) 0.09065(15) 0.28125(14) 0.0241(7) Uani 1 1 d .
H35A H 0.6261 0.0770 0.2700 0.029 Uiso 1 1 calc R
C36 C 0.5230(3) 0.10889(14) 0.34393(13) 0.0187(6) Uani 1 1 d .
H36A H 0.5956 0.1073 0.3754 0.022 Uiso 1 1 calc R
C37 C 0.2447(3) 0.09100(14) 0.46003(13) 0.0225(6) Uani 1 1 d .
H37A H 0.2814 0.0452 0.4528 0.034 Uiso 1 1 calc R
H37B H 0.1633 0.0973 0.4323 0.034 Uiso 1 1 calc R
H37C H 0.2249 0.0952 0.5049 0.034 Uiso 1 1 calc R
C38 C 0.5093(3) 0.12937(15) 0.49174(13) 0.0242(7) Uani 1 1 d .
H38A H 0.5302 0.0815 0.4817 0.036 Uiso 1 1 calc R
H38B H 0.4911 0.1329 0.5369 0.036 Uiso 1 1 calc R
H38C H 0.5846 0.1589 0.4837 0.036 Uiso 1 1 calc R
C41 C -0.0636(2) 0.17663(14) 0.36409(12) 0.0139(5) Uani 1 1 d .
C42 C -0.0913(3) 0.10938(14) 0.34292(12) 0.0164(6) Uani 1 1 d .
H42A H -0.0859 0.0982 0.2991 0.020 Uiso 1 1 calc R
C43 C -0.1264(3) 0.05887(15) 0.38534(13) 0.0201(6) Uani 1 1 d .
H43A H -0.1441 0.0133 0.3705 0.024 Uiso 1 1 calc R
C44 C -0.1359(3) 0.07475(15) 0.44929(13) 0.0210(6) Uani 1 1 d .
H44A H -0.1598 0.0402 0.4783 0.025 Uiso 1 1 calc R
C45 C -0.1104(3) 0.14130(15) 0.47056(13) 0.0215(6) Uani 1 1 d .
H45A H -0.1186 0.1525 0.5142 0.026 Uiso 1 1 calc R
C46 C -0.0732(3) 0.19168(14) 0.42878(12) 0.0161(6) Uani 1 1 d .
H46A H -0.0539 0.2369 0.4442 0.019 Uiso 1 1 calc R
C51 C -0.0907(3) 0.23471(13) 0.25457(12) 0.0132(5) Uani 1 1 d .
C52 C -0.0236(3) 0.25173(14) 0.20117(13) 0.0159(6) Uani 1 1 d .
H52A H 0.0694 0.2587 0.2059 0.019 Uiso 1 1 calc R
C53 C -0.0904(3) 0.25864(14) 0.14116(13) 0.0172(6) Uani 1 1 d .
H53A H -0.0430 0.2703 0.1053 0.021 Uiso 1 1 calc R
C54 C -0.2266(3) 0.24862(14) 0.13311(13) 0.0168(6) Uani 1 1 d .
H54A H -0.2727 0.2541 0.0922 0.020 Uiso 1 1 calc R
C55 C -0.2943(3) 0.23047(13) 0.18579(12) 0.0160(6) Uani 1 1 d .
H55A H -0.3871 0.2230 0.1808 0.019 Uiso 1 1 calc R
C56 C -0.2275(3) 0.22322(13) 0.24527(12) 0.0143(5) Uani 1 1 d .
H56A H -0.2750 0.2102 0.2807 0.017 Uiso 1 1 calc R
C1S C 0.2319(3) 0.90907(15) 0.29334(14) 0.0253(7) Uani 1 1 d .
H1SA H 0.2137 0.8591 0.3003 0.030 Uiso 1 1 calc R
Cl1S Cl 0.10888(8) 0.95757(5) 0.32714(4) 0.0390(2) Uani 1 1 d .
Cl2S Cl 0.22808(9) 0.92421(4) 0.21016(4) 0.03655(19) Uani 1 1 d .
Cl3S Cl 0.38767(8) 0.92832(5) 0.32987(4) 0.0439(2) Uani 1 1 d .

loop_
_atom_site_aniso_label
_atom_site_aniso_U_11
_atom_site_aniso_U_22
_atom_site_aniso_U_33
_atom_site_aniso_U_23
_atom_site_aniso_U_13
_atom_site_aniso_U_12
Re1 0.01071(6) 0.01417(6) 0.00885(5) 0.00045(4) -0.00031(4) -0.00060(4)
Cl1 0.0164(3) 0.0296(4) 0.0143(3) -0.0002(3) -0.0049(2) -0.0014(3)
Cl2 0.0185(3) 0.0220(4) 0.0129(3) 0.0036(3) 0.0035(2) 0.0006(3)
P1 0.0184(4) 0.0158(4) 0.0126(3) -0.0006(3) 0.0013(3) 0.0004(3)
P2 0.0129(3) 0.0163(4) 0.0119(3) -0.0008(3) 0.0005(3) -0.0018(3)
P3 0.0159(4) 0.0158(4) 0.0149(3) 0.0018(3) 0.0018(3) 0.0009(3)
C1 0.0129(13) 0.0110(13) 0.0173(13) 0.0013(11) 0.0061(10) -0.0015(10)
C2 0.0145(13) 0.0134(13) 0.0149(13) 0.0041(11) 0.0012(10) 0.0007(11)
C3 0.0127(13) 0.0178(14) 0.0123(12) -0.0016(11) 0.0025(10) 0.0023(11)
C11 0.0173(14) 0.0147(14) 0.0140(12) -0.0022(11) 0.0044(10) 0.0020(11)
C12 0.0222(15) 0.0157(15) 0.0207(14) -0.0025(12) -0.0001(11) -0.0023(12)
C13 0.0248(16) 0.0245(16) 0.0177(14) -0.0008(12) -0.0036(12) 0.0013(12)
C14 0.0267(16) 0.0153(15) 0.0222(14) 0.0025(12) 0.0041(12) 0.0020(12)
C15 0.0225(16) 0.0154(15) 0.0246(14) -0.0038(12) 0.0042(12) -0.0030(12)
C16 0.0193(15) 0.0182(15) 0.0183(13) -0.0047(11) -0.0020(11) 0.0009(11)
C17 0.0234(16) 0.0226(16) 0.0336(16) 0.0050(13) 0.0130(13) 0.0074(13)
C18 0.047(2) 0.0272(18) 0.0122(13) -0.0059(13) -0.0028(13) 0.0049(15)
C21 0.0132(13) 0.0179(14) 0.0135(12) 0.0000(11) 0.0024(10) -0.0063(11)
C22 0.0142(14) 0.0198(15) 0.0215(14) -0.0020(12) 0.0027(11) -0.0024(11)
C23 0.0201(15) 0.0272(16) 0.0178(14) -0.0060(12) 0.0038(11) -0.0065(12)
C24 0.0244(16) 0.0293(17) 0.0136(13) 0.0026(12) -0.0025(11) -0.0061(13)
C25 0.0310(17) 0.0214(16) 0.0213(14) 0.0045(12) -0.0026(12) 0.0024(13)
C26 0.0276(16) 0.0174(15) 0.0146(13) -0.0029(11) 0.0021(12) -0.0025(12)
C27 0.0159(14) 0.0203(15) 0.0205(14) -0.0058(12) 0.0024(11) -0.0054(11)
C28 0.0145(14) 0.0222(15) 0.0209(14) -0.0006(12) 0.0018(11) -0.0018(11)
C31 0.0205(15) 0.0110(13) 0.0194(14) -0.0015(11) 0.0048(11) 0.0007(11)
C32 0.0181(15) 0.0181(15) 0.0229(14) -0.0003(12) 0.0015(11) 0.0018(11)
C33 0.0294(17) 0.0241(17) 0.0195(14) -0.0027(12) -0.0016(12) -0.0025(13)
C34 0.0329(18) 0.0236(17) 0.0227(15) -0.0067(13) 0.0083(13) -0.0051(13)
C35 0.0234(16) 0.0203(16) 0.0301(16) -0.0040(13) 0.0123(13) -0.0004(12)
C36 0.0166(15) 0.0150(14) 0.0242(14) -0.0001(12) 0.0005(11) -0.0009(11)
C37 0.0255(16) 0.0145(15) 0.0286(16) 0.0020(12) 0.0087(13) -0.0024(12)
C38 0.0261(17) 0.0240(16) 0.0220(15) 0.0050(13) -0.0025(12) 0.0096(13)
C41 0.0072(12) 0.0188(14) 0.0155(12) 0.0004(11) 0.0000(10) 0.0015(10)
C42 0.0124(13) 0.0218(15) 0.0146(13) -0.0025(11) -0.0018(10) -0.0007(11)
C43 0.0195(15) 0.0164(15) 0.0240(15) -0.0006(12) -0.0014(12) -0.0006(12)
C44 0.0174(15) 0.0229(16) 0.0226(14) 0.0083(12) 0.0009(11) -0.0027(12)
C45 0.0205(15) 0.0301(17) 0.0139(13) 0.0014(12) 0.0012(11) -0.0049(12)
C46 0.0128(14) 0.0186(15) 0.0165(13) -0.0029(11) -0.0009(10) -0.0030(11)
C51 0.0127(13) 0.0111(14) 0.0159(13) -0.0014(10) 0.0014(10) 0.0009(10)
C52 0.0097(13) 0.0185(14) 0.0196(14) -0.0026(11) 0.0011(11) -0.0009(11)
C53 0.0188(15) 0.0165(15) 0.0168(13) 0.0003(11) 0.0048(11) -0.0014(11)
C54 0.0183(15) 0.0176(14) 0.0139(13) -0.0020(11) -0.0026(11) 0.0011(11)
C55 0.0099(13) 0.0180(15) 0.0198(13) -0.0021(12) 0.0000(10) 0.0002(11)
C56 0.0150(13) 0.0135(14) 0.0148(13) -0.0008(11) 0.0039(10) -0.0020(11)
C1S 0.0247(17) 0.0212(16) 0.0302(16) 0.0011(13) 0.0033(13) 0.0024(12)
Cl1S 0.0328(5) 0.0435(5) 0.0420(5) -0.0065(4) 0.0120(4) 0.0098(4)
Cl2S 0.0417(5) 0.0395(5) 0.0287(4) -0.0028(4) 0.0047(3) 0.0088(4)
Cl3S 0.0279(5) 0.0505(6) 0.0510(5) 0.0083(5) -0.0102(4) -0.0017(4)

loop_
_atom_type_symbol
_atom_type_description
_atom_type_scat_dispersion_real
_atom_type_scat_dispersion_imag
_atom_type_scat_source
C C 0.0033 0.0016 'International Tables Vol C Tables 4.2.6.8 and 6.1.1.4'
H H 0.0000 0.0000 'International Tables Vol C Tables 4.2.6.8 and 6.1.1.4'
P P 0.1023 0.0942 'International Tables Vol C Tables 4.2.6.8 and 6.1.1.4'
Cl Cl 0.1484 0.1585 'International Tables Vol C Tables 4.2.6.8 and 6.1.1.4'
Re Re -1.0185 7.2310 'International Tables Vol C Tables 4.2.6.8 and 6.1.1.4'

loop_
_geom_angle_atom_site_label_1
_geom_angle_atom_site_label_2
_geom_angle_atom_site_label_3
_geom_angle
C1 Re1 P2 92.69(8)
C1 Re1 P1 89.46(8)
P2 Re1 P1 97.39(2)
C1 Re1 P3 92.85(8)
P2 Re1 P3 94.93(2)
P1 Re1 P3 167.34(2)
C1 Re1 Cl2 104.38(8)
P2 Re1 Cl2 162.93(2)
P1 Re1 Cl2 82.86(2)
P3 Re1 Cl2 84.52(2)
C1 Re1 Cl1 171.61(8)
P2 Re1 Cl1 79.19(2)
P1 Re1 Cl1 89.51(2)
P3 Re1 Cl1 89.97(2)
Cl2 Re1 Cl1 83.75(2)
C18 P1 C17 101.74(15)
C18 P1 C11 104.14(13)
C17 P1 C11 99.42(13)
C18 P1 Re1 114.89(11)
C17 P1 Re1 113.29(10)
C11 P1 Re1 120.70(8)
C28 P2 C27 97.95(13)
C28 P2 C21 104.19(12)
C27 P2 C21 102.91(12)
C28 P2 Re1 116.56(9)
C27 P2 Re1 117.29(9)
C21 P2 Re1 115.46(8)
C38 P3 C31 104.59(13)
C38 P3 C37 101.27(14)
C31 P3 C37 99.63(13)
C38 P3 Re1 116.24(10)
C31 P3 Re1 118.24(9)
C37 P3 Re1 114.30(10)
C2 C1 Re1 173.2(2)
C3 C2 C1 127.2(2)
C2 C3 C51 119.5(2)
C2 C3 C41 121.9(2)
C51 C3 C41 118.5(2)
C12 C11 C16 118.1(2)
C12 C11 P1 120.2(2)
C16 C11 P1 121.7(2)
C13 C12 C11 121.1(3)
C12 C13 C14 120.2(3)
C15 C14 C13 119.6(3)
C14 C15 C16 119.9(3)
C15 C16 C11 121.0(2)
C26 C21 C22 118.7(2)
C26 C21 P2 119.79(19)
C22 C21 P2 121.3(2)
C23 C22 C21 120.7(3)
C22 C23 C24 120.0(3)
C25 C24 C23 119.7(3)
C24 C25 C26 120.3(3)
C25 C26 C21 120.6(3)
C32 C31 C36 117.9(2)
C32 C31 P3 118.3(2)
C36 C31 P3 123.8(2)
C33 C32 C31 121.3(3)
C34 C33 C32 119.7(3)
C33 C34 C35 119.9(3)
C34 C35 C36 120.8(3)
C35 C36 C31 120.3(3)
C46 C41 C42 118.4(2)
C46 C41 C3 121.1(2)
C42 C41 C3 120.5(2)
C43 C42 C41 120.7(2)
C44 C43 C42 120.2(3)
C45 C44 C43 119.6(3)
C44 C45 C46 120.6(2)
C45 C46 C41 120.6(3)
C52 C51 C56 117.7(2)
C52 C51 C3 121.1(2)
C56 C51 C3 121.2(2)
C53 C52 C51 121.0(2)
C52 C53 C54 120.4(2)
C55 C54 C53 119.1(2)
C56 C55 C54 120.4(2)
C55 C56 C51 121.3(2)
Cl3S C1S Cl1S 110.89(16)
Cl3S C1S Cl2S 110.36(16)
Cl1S C1S Cl2S 110.33(16)

loop_
_geom_bond_atom_site_label_1
_geom_bond_atom_site_label_2
_geom_bond_distance
Re1 C1 1.768(3)
Re1 P2 2.3810(7)
Re1 P1 2.4332(7)
Re1 P3 2.4467(7)
Re1 Cl2 2.4507(6)
Re1 Cl1 2.5400(6)
P1 C18 1.820(3)
P1 C17 1.823(3)
P1 C11 1.830(3)
P2 C28 1.820(3)
P2 C27 1.822(3)
P2 C21 1.824(3)
P3 C38 1.813(3)
P3 C31 1.825(3)
P3 C37 1.827(3)
C1 C2 1.428(4)
C2 C3 1.357(4)
C3 C51 1.479(4)
C3 C41 1.492(3)
C11 C12 1.389(4)
C11 C16 1.398(4)
C12 C13 1.377(4)
C13 C14 1.389(4)
C14 C15 1.380(4)
C15 C16 1.386(4)
C21 C26 1.387(4)
C21 C22 1.400(4)
C22 C23 1.378(4)
C23 C24 1.390(4)
C24 C25 1.381(4)
C25 C26 1.386(4)
C31 C32 1.400(4)
C31 C36 1.403(4)
C32 C33 1.388(4)
C33 C34 1.381(4)
C34 C35 1.381(4)
C35 C36 1.386(4)
C41 C46 1.398(3)
C41 C42 1.400(4)
C42 C43 1.388(4)
C43 C44 1.386(4)
C44 C45 1.384(4)
C45 C46 1.384(4)
C51 C52 1.394(4)
C51 C56 1.404(4)
C52 C53 1.388(4)
C53 C54 1.392(4)
C54 C55 1.390(4)
C55 C56 1.379(4)
C1S Cl3S 1.741(3)
C1S Cl1S 1.756(3)
C1S Cl2S 1.765(3)
